data_7106869
loop_
_publ_author_name
'Gui-Ge Hou'
'Yue Liu'
'Qi-Kui Liu'
'Jian-Ping Ma'
'Yu-Bin Dong'

_publ_section_title
;
 NbO lattice MOFs based on octahedral M(II) and ditopic pyridyl
 substituted diketonate ligands: structure, encapsulation and guest-driven
 luminescent property
;
_journal_coden_Cambridge 182
_journal_name_full Chem.Commun.
_journal_page_first 10731
_journal_paper_doi 10.1039/c1cc14115e
_journal_volume 47
_journal_year 2011
_chemical_formula_sum 'C30 H24 Fe0 N2 O4 Zn'
_chemical_formula_weight 541.88
_chemical_name_systematic
;
?
;
_space_group_IT_number 147
_symmetry_cell_setting trigonal
_symmetry_space_group_name_Hall '-P 3'
_symmetry_space_group_name_H-M 'P -3'
_atom_sites_solution_hydrogens geom
_atom_sites_solution_primary direct
_atom_sites_solution_secondary difmap
_audit_creation_method SHELXL-97
_cell_angle_alpha 90.00
_cell_angle_beta 90.00
_cell_angle_gamma 120.00
_cell_formula_units_Z 6
_cell_length_a 21.7437(16)
_cell_length_b 21.7437(16)
_cell_length_c 15.438(2)
_cell_measurement_reflns_used 3888
_cell_measurement_temperature 173(2)
_cell_measurement_theta_max 23.196
_cell_measurement_theta_min 2.163
_cell_volume 6321.0(11)
_computing_cell_refinement 'Bruker SMART'
_computing_data_collection 'Bruker SMART'
_computing_data_reduction 'Bruker SAINT'
_computing_molecular_graphics 'Bruker SHELXTL'
_computing_publication_material 'Bruker SHELXTL'
_computing_structure_refinement 'SHELXL-97 (Sheldrick, 1997)'
_computing_structure_solution 'SHELXS-97 (Sheldrick, 1990)'
_diffrn_ambient_temperature 173(2)
_diffrn_measured_fraction_theta_full 1.000
_diffrn_measured_fraction_theta_max 1.000
_diffrn_measurement_device_type 'CCD area detector'
_diffrn_measurement_method 'phi and omega scans'
_diffrn_radiation_monochromator graphite
_diffrn_radiation_source 'fine-focus sealed tube'
_diffrn_radiation_type MoK\a
_diffrn_radiation_wavelength 0.71073
_diffrn_reflns_av_R_equivalents 0.0589
_diffrn_reflns_av_sigmaI/netI 0.0646
_diffrn_reflns_limit_h_max 26
_diffrn_reflns_limit_h_min -25
_diffrn_reflns_limit_k_max 24
_diffrn_reflns_limit_k_min -26
_diffrn_reflns_limit_l_max 14
_diffrn_reflns_limit_l_min -18
_diffrn_reflns_number 33395
_diffrn_reflns_theta_full 25.50
_diffrn_reflns_theta_max 25.50
_diffrn_reflns_theta_min 1.08
_exptl_absorpt_coefficient_mu 0.606
_exptl_absorpt_correction_T_max 0.8681
_exptl_absorpt_correction_T_min 0.8485
_exptl_absorpt_correction_type multi-scan
_exptl_absorpt_process_details sadabs
_exptl_crystal_colour brown
_exptl_crystal_density_diffrn 0.854
_exptl_crystal_density_method 'not measured'
_exptl_crystal_description block
_exptl_crystal_F_000 1680
_exptl_crystal_size_max 0.28
_exptl_crystal_size_mid 0.26
_exptl_crystal_size_min 0.24
_refine_diff_density_max 0.408
_refine_diff_density_min -0.231
_refine_diff_density_rms 0.049
_refine_ls_extinction_method none
_refine_ls_goodness_of_fit_ref 0.831
_refine_ls_hydrogen_treatment constr
_refine_ls_matrix_type full
_refine_ls_number_parameters 336
_refine_ls_number_reflns 7853
_refine_ls_number_restraints 0
_refine_ls_restrained_S_all 0.831
_refine_ls_R_factor_all 0.0860
_refine_ls_R_factor_gt 0.0437
_refine_ls_shift/su_max 0.002
_refine_ls_shift/su_mean 0.000
_refine_ls_structure_factor_coef Fsqd
_refine_ls_weighting_details 'calc w=1/[\s^2^(Fo^2^)+(0.0557P)^2^+0.0000P] where P=(Fo^2^+2Fc^2^)/3'
_refine_ls_weighting_scheme calc
_refine_ls_wR_factor_gt 0.1083
_refine_ls_wR_factor_ref 0.1173
_reflns_number_gt 3752
_reflns_number_total 7853
_reflns_threshold_expression >2sigma(I)
_cod_data_source_file c1cc14115e.txt
_cod_data_source_block 4
_cod_original_cell_volume 6320.8(11)
_cod_original_sg_symbol_H-M P-3
_cod_database_code 7106869

loop_
_symmetry_equiv_pos_as_xyz
'x, y, z'
'-y, x-y, z'
'-x+y, -x, z'
'-x, -y, -z'
'y, -x+y, -z'
'x-y, x, -z'

loop_
_atom_site_label
_atom_site_type_symbol
_atom_site_fract_x
_atom_site_fract_y
_atom_site_fract_z
_atom_site_U_iso_or_equiv
_atom_site_adp_type
_atom_site_occupancy
_atom_site_symmetry_multiplicity
_atom_site_calc_flag
_atom_site_refinement_flags
Zn1 Zn 0.499499(19) 1.002124(16) 0.75148(2) 0.03857(12) Uani 1 1 d .
O3 O 0.50240(10) 0.92252(9) 0.81803(11) 0.0446(5) Uani 1 1 d .
O2 O 0.08009(9) 0.58474(10) 0.31626(10) 0.0428(5) Uani 1 1 d .
O4 O 0.57848(10) 1.00812(10) 0.66881(11) 0.0467(5) Uani 1 1 d .
O1 O -0.00261(10) 0.57482(10) 0.16391(11) 0.0468(5) Uani 1 1 d .
N2 N 0.42089(12) 0.92574(11) 0.66530(14) 0.0480(7) Uani 1 1 d .
N1 N 0.49799(12) 0.57770(12) 1.16057(13) 0.0417(6) Uani 1 1 d .
C12 C 0.38215(15) 0.89276(14) 0.51963(15) 0.0503(8) Uani 1 1 d .
H12 H 0.3924 0.9038 0.4599 0.060 Uiso 1 1 calc R
C19 C 0.53453(17) 0.89116(14) 0.79475(17) 0.0471(8) Uani 1 1 d .
C27 C 0.51588(15) 0.62049(14) 1.01463(17) 0.0490(8) Uani 1 1 d .
H27 H 0.5261 0.6154 0.9561 0.059 Uiso 1 1 calc R
C4 C 0.11258(14) 0.64960(17) 0.29420(17) 0.0476(8) Uani 1 1 d .
C5 C 0.16833(15) 0.69888(16) 0.35481(17) 0.0528(9) Uani 1 1 d .
C26 C 0.50282(15) 0.67474(15) 1.03973(18) 0.0475(8) Uani 1 1 d .
C28 C 0.51342(15) 0.57502(15) 1.07771(17) 0.0493(8) Uani 1 1 d .
H28 H 0.5235 0.5389 1.0611 0.059 Uiso 1 1 calc R
C11 C 0.32213(16) 0.83559(16) 0.54180(17) 0.0590(9) Uani 1 1 d .
C20 C 0.52780(17) 0.83338(15) 0.85616(17) 0.0498(8) Uani 1 1 d .
C18 C 0.57571(18) 0.90471(16) 0.72108(19) 0.0665(10) Uani 1 1 d .
H18 H 0.5912 0.8720 0.7074 0.080 Uiso 1 1 calc R
C3 C 0.10010(16) 0.67520(16) 0.21840(19) 0.0695(10) Uani 1 1 d .
H3 H 0.1324 0.7236 0.2053 0.083 Uiso 1 1 calc R
C2 C 0.04448(17) 0.63751(19) 0.15765(19) 0.0594(9) Uani 1 1 d .
C13 C 0.43018(15) 0.93665(15) 0.58020(17) 0.0572(9) Uani 1 1 d .
H13 H 0.4724 0.9771 0.5604 0.069 Uiso 1 1 calc R
C17 C 0.59655(17) 0.96259(17) 0.66489(19) 0.0587(9) Uani 1 1 d .
C23 C 0.51075(17) 0.72850(15) 0.97431(17) 0.0507(8) Uani 1 1 d .
C8 C 0.26836(16) 0.78662(16) 0.47979(18) 0.0652(10) Uani 1 1 d .
C25 C 0.4817(2) 0.81439(17) 0.9226(2) 0.0764(11) Uani 1 1 d .
H25 H 0.4548 0.8377 0.9285 0.092 Uiso 1 1 calc R
C30 C 0.48659(19) 0.67743(16) 1.12436(18) 0.0707(11) Uani 1 1 d .
H30 H 0.4756 0.7125 1.1431 0.085 Uiso 1 1 calc R
C24 C 0.47131(19) 0.76307(17) 0.9824(2) 0.0765(11) Uani 1 1 d .
H24 H 0.4381 0.7514 1.0283 0.092 Uiso 1 1 calc R
C7 C 0.26550(17) 0.81118(17) 0.39809(19) 0.0729(11) Uani 1 1 d .
H7 H 0.2986 0.8589 0.3829 0.088 Uiso 1 1 calc R
C6 C 0.21590(17) 0.76799(16) 0.33869(18) 0.0672(10) Uani 1 1 d .
H6 H 0.2148 0.7873 0.2839 0.081 Uiso 1 1 calc R
C15 C 0.3177(2) 0.8192(2) 0.6332(2) 0.132(2) Uani 1 1 d .
H15 H 0.2806 0.7752 0.6547 0.159 Uiso 1 1 calc R
C1 C 0.04459(19) 0.67972(18) 0.0797(2) 0.0978(14) Uani 1 1 d .
H1A H 0.0491 0.6574 0.0268 0.147 Uiso 1 1 calc R
H1B H 0.0847 0.7284 0.0839 0.147 Uiso 1 1 calc R
H1C H 0.0000 0.6807 0.0779 0.147 Uiso 1 1 calc R
C22 C 0.55678(18) 0.74659(18) 0.90613(18) 0.0702(10) Uani 1 1 d .
H22 H 0.5838 0.7236 0.8992 0.084 Uiso 1 1 calc R
C29 C 0.48611(18) 0.62921(17) 1.18283(19) 0.0693(10) Uani 1 1 d .
H29 H 0.4768 0.6334 1.2420 0.083 Uiso 1 1 calc R
C21 C 0.56459(19) 0.79794(17) 0.84701(19) 0.0720(11) Uani 1 1 d .
H21 H 0.5960 0.8087 0.7994 0.086 Uiso 1 1 calc R
C9 C 0.2182(2) 0.71939(19) 0.4975(2) 0.1242(19) Uani 1 1 d .
H9 H 0.2148 0.7026 0.5551 0.149 Uiso 1 1 calc R
C10 C 0.1722(2) 0.6742(2) 0.4374(2) 0.135(2) Uani 1 1 d .
H10 H 0.1424 0.6255 0.4515 0.162 Uiso 1 1 calc R
C16 C 0.6451(2) 0.9693(2) 0.5889(2) 0.1169(17) Uani 1 1 d .
H16A H 0.6271 0.9790 0.5355 0.175 Uiso 1 1 calc R
H16B H 0.6459 0.9249 0.5824 0.175 Uiso 1 1 calc R
H16C H 0.6933 1.0084 0.6002 0.175 Uiso 1 1 calc R
C14 C 0.3664(2) 0.8664(2) 0.68692(19) 0.123(2) Uani 1 1 d .
H14 H 0.3602 0.8551 0.7469 0.148 Uiso 1 1 calc R

loop_
_atom_site_aniso_label
_atom_site_aniso_U_11
_atom_site_aniso_U_22
_atom_site_aniso_U_33
_atom_site_aniso_U_23
_atom_site_aniso_U_13
_atom_site_aniso_U_12
Zn1 0.0514(2) 0.02301(16) 0.03036(16) 0.00199(11) -0.01414(12) 0.01044(13)
O3 0.0648(14) 0.0336(12) 0.0368(11) 0.0053(9) -0.0028(10) 0.0257(11)
O2 0.0283(11) 0.0489(13) 0.0334(11) -0.0110(9) -0.0081(8) 0.0060(10)
O4 0.0610(14) 0.0374(12) 0.0355(11) 0.0068(9) -0.0059(9) 0.0200(11)
O1 0.0353(12) 0.0568(14) 0.0430(12) -0.0137(10) -0.0140(9) 0.0189(11)
N2 0.0557(17) 0.0314(14) 0.0326(14) -0.0002(11) -0.0134(12) 0.0035(13)
N1 0.0603(16) 0.0553(16) 0.0277(13) 0.0061(11) 0.0090(11) 0.0427(14)
C12 0.062(2) 0.0445(19) 0.0159(14) 0.0072(13) -0.0095(14) 0.0056(16)
C19 0.073(2) 0.0323(17) 0.0345(18) 0.0036(14) -0.0088(16) 0.0254(17)
C27 0.070(2) 0.0455(19) 0.0408(18) 0.0076(15) 0.0086(15) 0.0355(17)
C4 0.0337(18) 0.058(2) 0.0345(18) -0.0087(16) 0.0015(14) 0.0107(16)
C5 0.0394(18) 0.049(2) 0.0350(18) -0.0093(15) -0.0002(14) -0.0040(16)
C26 0.067(2) 0.0490(19) 0.0409(18) 0.0103(15) 0.0056(15) 0.0397(17)
C28 0.077(2) 0.059(2) 0.0324(17) 0.0096(14) 0.0035(15) 0.0493(18)
C11 0.056(2) 0.050(2) 0.0282(17) 0.0028(14) -0.0108(15) -0.0055(17)
C20 0.081(2) 0.0403(19) 0.0323(18) 0.0058(14) 0.0031(16) 0.0333(18)
C18 0.103(3) 0.060(2) 0.054(2) 0.0280(17) 0.0202(19) 0.054(2)
C3 0.065(2) 0.057(2) 0.048(2) 0.0018(17) -0.0122(17) 0.0010(18)
C2 0.054(2) 0.076(3) 0.0368(19) -0.0114(18) -0.0123(16) 0.024(2)
C13 0.054(2) 0.0449(19) 0.0338(18) 0.0149(14) -0.0096(15) -0.0048(16)
C17 0.072(2) 0.059(2) 0.047(2) 0.0171(17) 0.0086(17) 0.034(2)
C23 0.083(2) 0.050(2) 0.0337(17) 0.0138(14) 0.0054(16) 0.0438(19)
C8 0.061(2) 0.057(2) 0.0318(18) 0.0066(15) -0.0076(16) -0.0048(18)
C25 0.129(3) 0.085(3) 0.059(2) 0.0345(19) 0.035(2) 0.086(3)
C30 0.147(3) 0.066(2) 0.0380(19) 0.0256(16) 0.0310(19) 0.082(2)
C24 0.120(3) 0.082(3) 0.068(2) 0.0377(19) 0.046(2) 0.081(2)
C7 0.065(2) 0.052(2) 0.055(2) -0.0058(17) -0.0203(17) -0.0059(18)
C6 0.073(2) 0.064(2) 0.0344(18) -0.0029(16) -0.0183(16) 0.011(2)
C15 0.143(4) 0.081(3) 0.043(2) 0.000(2) -0.002(2) -0.042(3)
C1 0.108(3) 0.084(3) 0.076(3) -0.005(2) -0.052(2) 0.029(2)
C22 0.105(3) 0.094(3) 0.050(2) 0.0292(18) 0.0262(19) 0.078(2)
C29 0.119(3) 0.067(2) 0.052(2) 0.0122(17) 0.0243(19) 0.069(2)
C21 0.107(3) 0.075(2) 0.054(2) 0.0377(18) 0.0334(19) 0.061(2)
C9 0.123(4) 0.080(3) 0.044(2) 0.0206(19) -0.042(2) -0.044(3)
C10 0.121(4) 0.080(3) 0.063(3) 0.025(2) -0.049(2) -0.056(2)
C16 0.203(5) 0.109(3) 0.089(3) 0.055(2) 0.076(3) 0.116(4)
C14 0.111(3) 0.098(3) 0.0217(18) 0.0106(19) -0.0183(19) -0.051(3)

loop_
_atom_type_symbol
_atom_type_description
_atom_type_scat_dispersion_real
_atom_type_scat_dispersion_imag
_atom_type_scat_source
C C 0.0033 0.0016 'International Tables Vol C Tables 4.2.6.8 and 6.1.1.4'
H H 0.0000 0.0000 'International Tables Vol C Tables 4.2.6.8 and 6.1.1.4'
N N 0.0061 0.0033 'International Tables Vol C Tables 4.2.6.8 and 6.1.1.4'
O O 0.0106 0.0060 'International Tables Vol C Tables 4.2.6.8 and 6.1.1.4'
Fe Fe 0.3463 0.8444 'International Tables Vol C Tables 4.2.6.8 and 6.1.1.4'
Zn Zn 0.2839 1.4301 'International Tables Vol C Tables 4.2.6.8 and 6.1.1.4'

loop_
_geom_angle_atom_site_label_1
_geom_angle_atom_site_label_2
_geom_angle_atom_site_label_3
_geom_angle
_geom_angle_site_symmetry_1
_geom_angle_site_symmetry_3
O2 Zn1 O3 178.98(8) 6_666 .
O2 Zn1 O1 89.68(7) 6_666 6_666
O3 Zn1 O1 90.40(8) . 6_666
O2 Zn1 O4 90.66(8) 6_666 .
O3 Zn1 O4 89.28(7) . .
O1 Zn1 O4 178.67(8) 6_666 .
O2 Zn1 N2 88.63(8) 6_666 .
O3 Zn1 N2 90.35(8) . .
O1 Zn1 N2 92.36(9) 6_666 .
O4 Zn1 N2 88.93(8) . .
O2 Zn1 N1 91.02(8) 6_666 5_567
O3 Zn1 N1 90.00(8) . 5_567
O1 Zn1 N1 86.79(8) 6_666 5_567
O4 Zn1 N1 91.92(8) . 5_567
N2 Zn1 N1 179.08(10) . 5_567
C19 O3 Zn1 125.55(17) . .
C4 O2 Zn1 126.53(17) . 5_456
C17 O4 Zn1 124.07(19) . .
C2 O1 Zn1 123.74(19) . 5_456
C14 N2 C13 114.6(2) . .
C14 N2 Zn1 126.4(2) . .
C13 N2 Zn1 118.82(18) . .
C29 N1 C28 116.7(2) . .
C29 N1 Zn1 125.24(19) . 6_657
C28 N1 Zn1 118.01(18) . 6_657
C11 C12 C13 121.9(3) . .
C11 C12 H12 119.0 . .
C13 C12 H12 119.0 . .
O3 C19 C18 126.8(3) . .
O3 C19 C20 115.0(3) . .
C18 C19 C20 118.2(3) . .
C28 C27 C26 117.4(3) . .
C28 C27 H27 121.3 . .
C26 C27 H27 121.3 . .
O2 C4 C3 124.3(3) . .
O2 C4 C5 115.7(3) . .
C3 C4 C5 119.9(3) . .
C6 C5 C10 115.7(3) . .
C6 C5 C4 125.5(3) . .
C10 C5 C4 118.8(3) . .
C30 C26 C27 117.9(3) . .
C30 C26 C23 123.2(3) . .
C27 C26 C23 118.8(3) . .
N1 C28 C27 124.8(3) . .
N1 C28 H28 117.6 . .
C27 C28 H28 117.6 . .
C12 C11 C15 113.4(3) . .
C12 C11 C8 124.4(3) . .
C15 C11 C8 121.6(3) . .
C25 C20 C21 117.5(3) . .
C25 C20 C19 118.5(3) . .
C21 C20 C19 124.0(3) . .
C19 C18 C17 125.6(3) . .
C19 C18 H18 117.2 . .
C17 C18 H18 117.2 . .
C4 C3 C2 127.5(3) . .
C4 C3 H3 116.2 . .
C2 C3 H3 116.2 . .
O1 C2 C3 125.6(3) . .
O1 C2 C1 118.8(3) . .
C3 C2 C1 115.6(3) . .
N2 C13 C12 123.6(3) . .
N2 C13 H13 118.2 . .
C12 C13 H13 118.2 . .
O4 C17 C18 126.8(3) . .
O4 C17 C16 116.1(3) . .
C18 C17 C16 117.1(3) . .
C22 C23 C24 118.1(3) . .
C22 C23 C26 121.9(3) . .
C24 C23 C26 119.9(3) . .
C9 C8 C7 115.9(3) . .
C9 C8 C11 125.0(3) . .
C7 C8 C11 119.1(3) . .
C20 C25 C24 123.6(3) . .
C20 C25 H25 118.2 . .
C24 C25 H25 118.2 . .
C26 C30 C29 119.9(3) . .
C26 C30 H30 120.0 . .
C29 C30 H30 120.0 . .
C25 C24 C23 118.6(3) . .
C25 C24 H24 120.7 . .
C23 C24 H24 120.7 . .
C6 C7 C8 121.2(3) . .
C6 C7 H7 119.4 . .
C8 C7 H7 119.4 . .
C5 C6 C7 122.7(3) . .
C5 C6 H6 118.6 . .
C7 C6 H6 118.6 . .
C14 C15 C11 119.2(3) . .
C14 C15 H15 120.4 . .
C11 C15 H15 120.4 . .
C2 C1 H1A 109.5 . .
C2 C1 H1B 109.5 . .
H1A C1 H1B 109.5 . .
C2 C1 H1C 109.5 . .
H1A C1 H1C 109.5 . .
H1B C1 H1C 109.5 . .
C23 C22 C21 121.1(3) . .
C23 C22 H22 119.5 . .
C21 C22 H22 119.5 . .
N1 C29 C30 123.1(3) . .
N1 C29 H29 118.4 . .
C30 C29 H29 118.4 . .
C20 C21 C22 121.0(3) . .
C20 C21 H21 119.5 . .
C22 C21 H21 119.5 . .
C8 C9 C10 123.6(3) . .
C8 C9 H9 118.2 . .
C10 C9 H9 118.2 . .
C9 C10 C5 120.5(3) . .
C9 C10 H10 119.8 . .
C5 C10 H10 119.8 . .
C17 C16 H16A 109.5 . .
C17 C16 H16B 109.5 . .
H16A C16 H16B 109.5 . .
C17 C16 H16C 109.5 . .
H16A C16 H16C 109.5 . .
H16B C16 H16C 109.5 . .
N2 C14 C15 126.2(3) . .
N2 C14 H14 116.9 . .
C15 C14 H14 116.9 . .

loop_
_geom_bond_atom_site_label_1
_geom_bond_atom_site_label_2
_geom_bond_distance
_geom_bond_site_symmetry_2
Zn1 O2 2.0319(17) 6_666
Zn1 O3 2.0407(18) .
Zn1 O1 2.0839(19) 6_666
Zn1 O4 2.0908(19) .
Zn1 N2 2.147(2) .
Zn1 N1 2.171(2) 5_567
O3 C19 1.248(3) .
O2 C4 1.268(3) .
O2 Zn1 2.0319(17) 5_456
O4 C17 1.236(3) .
O1 C2 1.233(3) .
O1 Zn1 2.0839(19) 5_456
N2 C14 1.286(3) .
N2 C13 1.332(3) .
N1 C29 1.315(3) .
N1 C28 1.331(3) .
N1 Zn1 2.171(2) 6_657
C12 C11 1.320(3) .
C12 C13 1.371(3) .
C12 H12 0.9500 .
C19 C18 1.385(4) .
C19 C20 1.521(3) .
C27 C28 1.370(3) .
C27 C26 1.399(3) .
C27 H27 0.9500 .
C4 C3 1.380(4) .
C4 C5 1.481(3) .
C5 C6 1.355(4) .
C5 C10 1.403(4) .
C26 C30 1.362(3) .
C26 C23 1.488(3) .
C28 H28 0.9500 .
C11 C15 1.447(4) .
C11 C8 1.474(4) .
C20 C25 1.347(4) .
C20 C21 1.368(4) .
C18 C17 1.404(4) .
C18 H18 0.9500 .
C3 C2 1.422(4) .
C3 H3 0.9500 .
C2 C1 1.513(4) .
C13 H13 0.9500 .
C17 C16 1.536(4) .
C23 C22 1.368(4) .
C23 C24 1.400(4) .
C8 C9 1.344(4) .
C8 C7 1.383(4) .
C25 C24 1.378(4) .
C25 H25 0.9500 .
C30 C29 1.380(4) .
C30 H30 0.9500 .
C24 H24 0.9500 .
C7 C6 1.369(3) .
C7 H7 0.9500 .
C6 H6 0.9500 .
C15 C14 1.332(4) .
C15 H15 0.9500 .
C1 H1A 0.9800 .
C1 H1B 0.9800 .
C1 H1C 0.9800 .
C22 C21 1.385(4) .
C22 H22 0.9500 .
C29 H29 0.9500 .
C21 H21 0.9500 .
C9 C10 1.357(4) .
C9 H9 0.9500 .
C10 H10 0.9500 .
C16 H16A 0.9800 .
C16 H16B 0.9800 .
C16 H16C 0.9800 .
C14 H14 0.9500 .

loop_
_geom_torsion_atom_site_label_1
_geom_torsion_atom_site_label_2
_geom_torsion_atom_site_label_3
_geom_torsion_atom_site_label_4
_geom_torsion
_geom_torsion_site_symmetry_1
O2 Zn1 O3 C19 77(5) 6_666
O1 Zn1 O3 C19 171.2(2) 6_666
O4 Zn1 O3 C19 -10.1(2) .
N2 Zn1 O3 C19 78.8(2) .
N1 Zn1 O3 C19 -102.0(2) 5_567
O2 Zn1 O4 C17 -165.3(2) 6_666
O3 Zn1 O4 C17 13.7(2) .
O1 Zn1 O4 C17 90(4) 6_666
N2 Zn1 O4 C17 -76.7(2) .
N1 Zn1 O4 C17 103.6(2) 5_567
O2 Zn1 N2 C14 -136.3(4) 6_666
O3 Zn1 N2 C14 43.7(4) .
O1 Zn1 N2 C14 -46.7(4) 6_666
O4 Zn1 N2 C14 133.0(4) .
N1 Zn1 N2 C14 -68(6) 5_567
O2 Zn1 N2 C13 48.7(2) 6_666
O3 Zn1 N2 C13 -131.3(2) .
O1 Zn1 N2 C13 138.3(2) 6_666
O4 Zn1 N2 C13 -42.0(2) .
N1 Zn1 N2 C13 117(6) 5_567
Zn1 O3 C19 C18 1.6(4) .
Zn1 O3 C19 C20 -179.69(17) .
Zn1 O2 C4 C3 -0.5(4) 5_456
Zn1 O2 C4 C5 -178.95(17) 5_456
O2 C4 C5 C6 170.2(3) .
C3 C4 C5 C6 -8.3(5) .
O2 C4 C5 C10 -12.0(5) .
C3 C4 C5 C10 169.5(4) .
C28 C27 C26 C30 -1.8(4) .
C28 C27 C26 C23 175.2(3) .
C29 N1 C28 C27 -1.8(5) .
Zn1 N1 C28 C27 180.0(2) 6_657
C26 C27 C28 N1 1.6(5) .
C13 C12 C11 C15 -8.5(5) .
C13 C12 C11 C8 179.7(3) .
O3 C19 C20 C25 8.6(4) .
C18 C19 C20 C25 -172.6(3) .
O3 C19 C20 C21 -173.1(3) .
C18 C19 C20 C21 5.7(5) .
O3 C19 C18 C17 9.0(6) .
C20 C19 C18 C17 -169.6(3) .
O2 C4 C3 C2 8.7(6) .
C5 C4 C3 C2 -172.9(3) .
Zn1 O1 C2 C3 -15.7(5) 5_456
Zn1 O1 C2 C1 164.6(2) 5_456
C4 C3 C2 O1 0.7(6) .
C4 C3 C2 C1 -179.6(3) .
C14 N2 C13 C12 6.9(5) .
Zn1 N2 C13 C12 -177.5(2) .
C11 C12 C13 N2 0.1(5) .
Zn1 O4 C17 C18 -9.2(5) .
Zn1 O4 C17 C16 168.9(2) .
C19 C18 C17 O4 -4.5(6) .
C19 C18 C17 C16 177.4(3) .
C30 C26 C23 C22 148.3(3) .
C27 C26 C23 C22 -28.6(5) .
C30 C26 C23 C24 -30.6(5) .
C27 C26 C23 C24 152.6(3) .
C12 C11 C8 C9 160.0(4) .
C15 C11 C8 C9 -11.2(7) .
C12 C11 C8 C7 -23.6(6) .
C15 C11 C8 C7 165.2(4) .
C21 C20 C25 C24 1.9(6) .
C19 C20 C25 C24 -179.7(3) .
C27 C26 C30 C29 2.5(5) .
C23 C26 C30 C29 -174.4(3) .
C20 C25 C24 C23 0.0(6) .
C22 C23 C24 C25 -1.2(5) .
C26 C23 C24 C25 177.7(3) .
C9 C8 C7 C6 -2.4(6) .
C11 C8 C7 C6 -179.1(3) .
C10 C5 C6 C7 1.0(5) .
C4 C5 C6 C7 178.9(3) .
C8 C7 C6 C5 -1.9(6) .
C12 C11 C15 C14 10.3(6) .
C8 C11 C15 C14 -177.7(4) .
C24 C23 C22 C21 0.4(5) .
C26 C23 C22 C21 -178.5(3) .
C28 N1 C29 C30 2.4(5) .
Zn1 N1 C29 C30 -179.5(3) 6_657
C26 C30 C29 N1 -2.8(6) .
C25 C20 C21 C22 -2.7(5) .
C19 C20 C21 C22 179.0(3) .
C23 C22 C21 C20 1.6(6) .
C7 C8 C9 C10 7.7(8) .
C11 C8 C9 C10 -175.8(4) .
C8 C9 C10 C5 -8.8(8) .
C6 C5 C10 C9 4.1(7) .
C4 C5 C10 C9 -174.0(4) .
C13 N2 C14 C15 -4.8(7) .
Zn1 N2 C14 C15 180.0(4) .
C11 C15 C14 N2 -3.8(8) .

loop_
_platon_squeeze_void_nr
_platon_squeeze_void_average_x
_platon_squeeze_void_average_y
_platon_squeeze_void_average_z
_platon_squeeze_void_volume
_platon_squeeze_void_count_electrons
_platon_squeeze_void_content
1 0.000 0.000 -0.013 2535 1088 ' '
2 0.667 0.333 0.473 199 92 ' '
3 0.333 0.667 0.527 199 95 ' '
